data_2015354
loop_
_publ_author_name
'Fl\"orke, Ulrich'
'Herres-Pawlis, Sonja'
'Heuwing, Andreas'
'Neuba, Adam'
'Seewald, Oliver'
'Henkel, Gerald'

_publ_section_title
;
 The diprotonated
 2,2-(propane-1,3-diyl)bis(1,1,3,3-tetramethylguanidinium) cation:
 packing and conformational changes
;
_journal_coeditor_code FG3012
_journal_issue 6
_journal_name_full 'Acta Crystallographica Section C'
_journal_page_first m234
_journal_page_last m237
_journal_paper_doi 10.1107/S0108270106014429
_journal_volume 62
_journal_year 2006
_chemical_formula_iupac '(C13 H32 N6) [Hg1 Cl4]'
_chemical_formula_moiety 'C13 H32 N6 2+, Hg1 Cl4 2-'
_chemical_formula_sum 'C13 H32 Cl4 Hg N6'
_chemical_formula_weight 614.84
_chemical_name_systematic
;
2,2-(propane-1,3-diyl)bis(1,1,3,3-tetramethylguanidinium)
tetrachloromercurate
;
_space_group_IT_number 14
_symmetry_cell_setting monoclinic
_symmetry_space_group_name_Hall '-P 2ybc'
_symmetry_space_group_name_H-M 'P 1 21/c 1'
_atom_sites_solution_hydrogens difmap
_atom_sites_solution_primary direct
_atom_sites_solution_secondary difmap
_audit_creation_method SHELXL-97
_cell_angle_alpha 90.00
_cell_angle_beta 104.2910(10)
_cell_angle_gamma 90.00
_cell_formula_units_Z 4
_cell_length_a 8.3199(4)
_cell_length_b 18.0809(9)
_cell_length_c 15.8086(8)
_cell_measurement_reflns_used 6011
_cell_measurement_temperature 120(2)
_cell_measurement_theta_max 28.18
_cell_measurement_theta_min 2.53
_cell_volume 2304.5(2)
_computing_cell_refinement SMART
_computing_data_collection 'SMART (Bruker, 2002)'
_computing_data_reduction 'SAINT (Bruker, 2002)'
_computing_molecular_graphics SHELXTL
_computing_publication_material SHELXTL
_computing_structure_refinement SHELXTL
_computing_structure_solution 'SHELXTL (Bruker, 2002)'
_diffrn_ambient_temperature 120(2)
_diffrn_measured_fraction_theta_full 0.990
_diffrn_measured_fraction_theta_max 0.990
_diffrn_measurement_device_type 'Bruker SMART CCD area-detector'
_diffrn_measurement_method '\f and \w scans'
_diffrn_radiation_monochromator graphite
_diffrn_radiation_source 'sealed tube'
_diffrn_radiation_type MoK\a
_diffrn_radiation_wavelength 0.71073
_diffrn_reflns_av_R_equivalents 0.0250
_diffrn_reflns_av_sigmaI/netI 0.0200
_diffrn_reflns_limit_h_max 10
_diffrn_reflns_limit_h_min -10
_diffrn_reflns_limit_k_max 23
_diffrn_reflns_limit_k_min -23
_diffrn_reflns_limit_l_max 20
_diffrn_reflns_limit_l_min -20
_diffrn_reflns_number 23407
_diffrn_reflns_theta_full 27.10
_diffrn_reflns_theta_max 27.10
_diffrn_reflns_theta_min 1.74
_diffrn_standards_decay_% 0
_diffrn_standards_interval_time 430
_diffrn_standards_number 6015
_exptl_absorpt_coefficient_mu 7.151
_exptl_absorpt_correction_T_max 0.5626
_exptl_absorpt_correction_T_min 0.1327
_exptl_absorpt_correction_type multi-scan
_exptl_absorpt_process_details '(SADABS; Bruker, 2002)'
_exptl_crystal_colour colourless
_exptl_crystal_density_diffrn 1.772
_exptl_crystal_density_method 'not measured'
_exptl_crystal_description plate
_exptl_crystal_F_000 1200
_exptl_crystal_size_max 0.45
_exptl_crystal_size_mid 0.20
_exptl_crystal_size_min 0.08
_refine_diff_density_max 0.923
_refine_diff_density_min -0.553
_refine_ls_extinction_method none
_refine_ls_goodness_of_fit_ref 1.068
_refine_ls_hydrogen_treatment constr
_refine_ls_matrix_type full
_refine_ls_number_parameters 225
_refine_ls_number_reflns 5049
_refine_ls_number_restraints 0
_refine_ls_restrained_S_all 1.068
_refine_ls_R_factor_all 0.0322
_refine_ls_R_factor_gt 0.0281
_refine_ls_shift/su_max 0.001
_refine_ls_shift/su_mean 0.000
_refine_ls_structure_factor_coef Fsqd
_refine_ls_weighting_details 'calc w=1/[\s^2^(Fo^2^)+(0.0523P)^2^+4.0796P] where P=(Fo^2^+2Fc^2^)/3'
_refine_ls_weighting_scheme calc
_refine_ls_wR_factor_gt 0.0843
_refine_ls_wR_factor_ref 0.0867
_reflns_number_gt 4421
_reflns_number_total 5049
_reflns_threshold_expression I>2\s(I)
_cod_data_source_file fg3012.cif
_cod_data_source_block III
_cod_original_sg_symbol_H-M 'P 21/c  '
_cod_database_code 2015354

loop_
_symmetry_equiv_pos_as_xyz
'x, y, z'
'-x, y+1/2, -z+1/2'
'-x, -y, -z'
'x, -y-1/2, z-1/2'

loop_
_atom_site_type_symbol
_atom_site_label
_atom_site_fract_x
_atom_site_fract_y
_atom_site_fract_z
_atom_site_U_iso_or_equiv
_atom_site_adp_type
_atom_site_calc_flag
_atom_site_refinement_flags
_atom_site_occupancy
Hg Hg1 1.036601(19) 0.373597(8) 0.214262(10) 0.02617(7) Uani d . 1
Cl Cl1 0.86299(14) 0.48923(6) 0.18001(7) 0.0339(2) Uani d . 1
Cl Cl2 1.14518(12) 0.37532(5) 0.37664(6) 0.0248(2) Uani d . 1
Cl Cl3 1.22766(13) 0.37896(5) 0.11823(7) 0.0261(2) Uani d . 1
Cl Cl4 0.86451(13) 0.25760(5) 0.17265(7) 0.0289(2) Uani d . 1
N N1 0.6484(4) 0.23573(17) 0.3237(2) 0.0248(7) Uani d . 1
H H1 0.7073 0.2313 0.2848 0.030 Uiso calc R 1
N N2 0.5293(5) 0.1627(2) 0.4125(3) 0.0300(8) Uani d . 1
N N3 0.8064(4) 0.1476(2) 0.4122(2) 0.0262(7) Uani d . 1
N N4 0.6288(4) 0.50641(18) 0.3130(2) 0.0266(7) Uani d . 1
H H4 0.7061 0.5076 0.2838 0.032 Uiso calc R 1
N N5 0.7383(5) 0.61109(19) 0.3881(2) 0.0285(8) Uani d . 1
N N6 0.4587(4) 0.58261(19) 0.3707(2) 0.0263(7) Uani d . 1
C C1 0.5328(5) 0.4381(2) 0.3095(3) 0.0265(8) Uani d . 1
H H1A 0.4512 0.4344 0.2523 0.032 Uiso calc R 1
H H1B 0.4712 0.4390 0.3556 0.032 Uiso calc R 1
C C2 0.6468(5) 0.37128(19) 0.3224(3) 0.0273(9) Uani d . 1
H H2A 0.7282 0.3745 0.3797 0.033 Uiso calc R 1
H H2B 0.7084 0.3700 0.2763 0.033 Uiso calc R 1
C C3 0.5433(5) 0.3014(2) 0.3184(3) 0.0273(9) Uani d . 1
H H3A 0.4886 0.3012 0.3674 0.033 Uiso calc R 1
H H3B 0.4559 0.3005 0.2631 0.033 Uiso calc R 1
C C4 0.6616(5) 0.1820(2) 0.3832(3) 0.0212(7) Uani d . 1
C C5 0.3603(5) 0.1678(3) 0.3563(4) 0.0410(12) Uani d . 1
H H5A 0.3047 0.2113 0.3728 0.061 Uiso calc R 1
H H5B 0.2981 0.1231 0.3633 0.061 Uiso calc R 1
H H5C 0.3654 0.1724 0.2952 0.061 Uiso calc R 1
C C6 0.5423(8) 0.1371(3) 0.5008(4) 0.0486(14) Uani d . 1
H H6A 0.5147 0.0843 0.4997 0.073 Uiso calc R 1
H H6B 0.4650 0.1650 0.5264 0.073 Uiso calc R 1
H H6C 0.6558 0.1446 0.5359 0.073 Uiso calc R 1
C C7 0.9620(5) 0.1810(3) 0.4051(3) 0.0385(11) Uani d . 1
H H7A 0.9885 0.1642 0.3511 0.058 Uiso calc R 1
H H7B 1.0511 0.1663 0.4553 0.058 Uiso calc R 1
H H7C 0.9510 0.2350 0.4040 0.058 Uiso calc R 1
C C8 0.8199(6) 0.0695(2) 0.4390(3) 0.0366(10) Uani d . 1
H H8A 0.8619 0.0664 0.5025 0.055 Uiso calc R 1
H H8B 0.8964 0.0439 0.4107 0.055 Uiso calc R 1
H H8C 0.7103 0.0462 0.4217 0.055 Uiso calc R 1
C C9 0.6074(5) 0.5668(2) 0.3570(3) 0.0229(8) Uani d . 1
C C10 0.9072(6) 0.5854(3) 0.4011(4) 0.0406(11) Uani d . 1
H H10A 0.9102 0.5314 0.4075 0.061 Uiso calc R 1
H H10B 0.9765 0.6080 0.4540 0.061 Uiso calc R 1
H H10C 0.9495 0.5992 0.3507 0.061 Uiso calc R 1
C C11 0.7193(7) 0.6914(2) 0.3980(3) 0.0404(11) Uani d . 1
H H11A 0.6041 0.7056 0.3716 0.061 Uiso calc R 1
H H11B 0.7933 0.7178 0.3688 0.061 Uiso calc R 1
H H11C 0.7477 0.7041 0.4602 0.061 Uiso calc R 1
C C12 0.3039(5) 0.5650(2) 0.3066(3) 0.0306(9) Uani d . 1
H H12A 0.3286 0.5499 0.2516 0.046 Uiso calc R 1
H H12B 0.2322 0.6088 0.2966 0.046 Uiso calc R 1
H H12C 0.2474 0.5246 0.3288 0.046 Uiso calc R 1
C C13 0.4409(7) 0.6150(3) 0.4525(3) 0.0385(11) Uani d . 1
H H13A 0.5488 0.6150 0.4951 0.058 Uiso calc R 1
H H13B 0.3616 0.5858 0.4752 0.058 Uiso calc R 1
H H13C 0.4005 0.6659 0.4421 0.058 Uiso calc R 1

loop_
_atom_site_aniso_label
_atom_site_aniso_U_11
_atom_site_aniso_U_22
_atom_site_aniso_U_33
_atom_site_aniso_U_12
_atom_site_aniso_U_13
_atom_site_aniso_U_23
Hg1 0.02870(11) 0.02320(10) 0.02870(11) 0.00034(5) 0.01107(7) 0.00050(6)
Cl1 0.0446(6) 0.0258(5) 0.0391(6) 0.0137(4) 0.0256(5) 0.0080(4)
Cl2 0.0216(4) 0.0353(5) 0.0152(4) -0.0062(3) 0.0005(3) 0.0059(3)
Cl3 0.0270(5) 0.0277(5) 0.0267(5) 0.0012(4) 0.0124(4) -0.0012(4)
Cl4 0.0346(5) 0.0182(4) 0.0397(6) -0.0100(4) 0.0201(4) -0.0065(4)
N1 0.0264(17) 0.0196(15) 0.0316(18) 0.0034(13) 0.0133(14) 0.0028(14)
N2 0.0288(18) 0.0281(18) 0.038(2) -0.0035(14) 0.0182(16) -0.0002(15)
N3 0.0267(18) 0.0230(15) 0.0297(18) 0.0013(14) 0.0084(14) 0.0049(14)
N4 0.0312(18) 0.0185(15) 0.0354(19) -0.0042(13) 0.0182(15) -0.0038(14)
N5 0.033(2) 0.0211(16) 0.0322(19) -0.0057(14) 0.0096(16) -0.0048(14)
N6 0.0275(18) 0.0264(17) 0.0249(17) 0.0045(14) 0.0063(14) -0.0031(14)
C1 0.025(2) 0.0179(18) 0.036(2) -0.0026(15) 0.0076(17) -0.0002(16)
C2 0.024(2) 0.0205(19) 0.039(2) -0.0010(14) 0.0113(18) -0.0018(16)
C3 0.022(2) 0.0161(17) 0.044(2) 0.0026(14) 0.0095(17) 0.0015(17)
C4 0.0253(19) 0.0159(16) 0.0242(19) -0.0034(14) 0.0094(15) -0.0046(14)
C5 0.024(2) 0.030(2) 0.071(4) -0.0076(17) 0.015(2) -0.006(2)
C6 0.061(4) 0.049(3) 0.048(3) -0.002(2) 0.037(3) 0.005(2)
C7 0.023(2) 0.044(3) 0.046(3) 0.0007(19) 0.0041(19) 0.012(2)
C8 0.046(3) 0.029(2) 0.036(2) 0.0087(19) 0.013(2) 0.0085(19)
C9 0.029(2) 0.0195(17) 0.0208(18) -0.0003(15) 0.0083(15) 0.0020(15)
C10 0.030(2) 0.040(3) 0.053(3) -0.006(2) 0.012(2) -0.008(2)
C11 0.057(3) 0.021(2) 0.041(3) -0.006(2) 0.009(2) -0.0041(19)
C12 0.029(2) 0.028(2) 0.032(2) 0.0060(17) 0.0023(18) -0.0005(18)
C13 0.039(3) 0.048(3) 0.029(2) 0.011(2) 0.010(2) -0.008(2)

loop_
_atom_type_symbol
_atom_type_description
_atom_type_scat_dispersion_real
_atom_type_scat_dispersion_imag
_atom_type_scat_source
C C 0.0033 0.0016 'International Tables Vol C Tables 4.2.6.8 and 6.1.1.4'
H H 0.0000 0.0000 'International Tables Vol C Tables 4.2.6.8 and 6.1.1.4'
N N 0.0061 0.0033 'International Tables Vol C Tables 4.2.6.8 and 6.1.1.4'
Cl Cl 0.1484 0.1585 'International Tables Vol C Tables 4.2.6.8 and 6.1.1.4'
Hg Hg -2.3894 9.2266 'International Tables Vol C Tables 4.2.6.8 and 6.1.1.4'

loop_
_geom_angle_atom_site_label_1
_geom_angle_atom_site_label_2
_geom_angle_atom_site_label_3
_geom_angle
Cl3 Hg1 Cl2 120.58(3)
Cl3 Hg1 Cl1 104.96(3)
Cl2 Hg1 Cl1 104.62(3)
Cl3 Hg1 Cl4 106.43(3)
Cl2 Hg1 Cl4 108.33(3)
Cl1 Hg1 Cl4 111.93(4)
C4 N1 C3 125.0(3)
C4 N1 H1 117.5
C3 N1 H1 117.5
C4 N2 C6 122.9(4)
C4 N2 C5 121.3(4)
C6 N2 C5 115.8(4)
C4 N3 C7 121.7(3)
C4 N3 C8 123.0(4)
C7 N3 C8 114.5(4)
C9 N4 C1 124.7(3)
C9 N4 H4 117.6
C1 N4 H4 117.6
C9 N5 C10 122.1(4)
C9 N5 C11 121.8(4)
C10 N5 C11 115.4(4)
C9 N6 C13 121.9(4)
C9 N6 C12 122.2(4)
C13 N6 C12 115.8(4)
N4 C1 C2 110.5(3)
N4 C1 H1A 109.6
C2 C1 H1A 109.6
N4 C1 H1B 109.6
C2 C1 H1B 109.6
H1A C1 H1B 108.1
C1 C2 C3 109.1(3)
C1 C2 H2A 109.9
C3 C2 H2A 109.9
C1 C2 H2B 109.9
C3 C2 H2B 109.9
H2A C2 H2B 108.3
N1 C3 C2 110.3(3)
N1 C3 H3A 109.6
C2 C3 H3A 109.6
N1 C3 H3B 109.6
C2 C3 H3B 109.6
H3A C3 H3B 108.1
N3 C4 N1 119.4(3)
N3 C4 N2 120.6(4)
N1 C4 N2 120.0(4)
N2 C5 H5A 109.5
N2 C5 H5B 109.5
H5A C5 H5B 109.5
N2 C5 H5C 109.5
H5A C5 H5C 109.5
H5B C5 H5C 109.5
N2 C6 H6A 109.5
N2 C6 H6B 109.5
H6A C6 H6B 109.5
N2 C6 H6C 109.5
H6A C6 H6C 109.5
H6B C6 H6C 109.5
N3 C7 H7A 109.5
N3 C7 H7B 109.5
H7A C7 H7B 109.5
N3 C7 H7C 109.5
H7A C7 H7C 109.5
H7B C7 H7C 109.5
N3 C8 H8A 109.5
N3 C8 H8B 109.5
H8A C8 H8B 109.5
N3 C8 H8C 109.5
H8A C8 H8C 109.5
H8B C8 H8C 109.5
N4 C9 N6 120.5(4)
N4 C9 N5 118.7(4)
N6 C9 N5 120.8(4)
N5 C10 H10A 109.5
N5 C10 H10B 109.5
H10A C10 H10B 109.5
N5 C10 H10C 109.5
H10A C10 H10C 109.5
H10B C10 H10C 109.5
N5 C11 H11A 109.5
N5 C11 H11B 109.5
H11A C11 H11B 109.5
N5 C11 H11C 109.5
H11A C11 H11C 109.5
H11B C11 H11C 109.5
N6 C12 H12A 109.5
N6 C12 H12B 109.5
H12A C12 H12B 109.5
N6 C12 H12C 109.5
H12A C12 H12C 109.5
H12B C12 H12C 109.5
N6 C13 H13A 109.5
N6 C13 H13B 109.5
H13A C13 H13B 109.5
N6 C13 H13C 109.5
H13A C13 H13C 109.5
H13B C13 H13C 109.5

loop_
_geom_bond_atom_site_label_1
_geom_bond_atom_site_label_2
_geom_bond_distance
Hg1 Cl3 2.4561(10)
Hg1 Cl2 2.5023(9)
Hg1 Cl1 2.5228(10)
Hg1 Cl4 2.5331(9)
N1 C4 1.338(5)
N1 C3 1.464(5)
N1 H1 0.8800
N2 C4 1.341(5)
N2 C6 1.449(7)
N2 C5 1.469(6)
N3 C4 1.333(5)
N3 C7 1.458(6)
N3 C8 1.470(5)
N4 C9 1.330(5)
N4 C1 1.465(5)
N4 H4 0.8800
N5 C9 1.344(5)
N5 C10 1.446(6)
N5 C11 1.473(5)
N6 C9 1.338(5)
N6 C13 1.460(6)
N6 C12 1.463(5)
C1 C2 1.517(5)
C1 H1A 0.9900
C1 H1B 0.9900
C2 C3 1.522(5)
C2 H2A 0.9900
C2 H2B 0.9900
C3 H3A 0.9900
C3 H3B 0.9900
C5 H5A 0.9800
C5 H5B 0.9800
C5 H5C 0.9800
C6 H6A 0.9800
C6 H6B 0.9800
C6 H6C 0.9800
C7 H7A 0.9800
C7 H7B 0.9800
C7 H7C 0.9800
C8 H8A 0.9800
C8 H8B 0.9800
C8 H8C 0.9800
C10 H10A 0.9800
C10 H10B 0.9800
C10 H10C 0.9800
C11 H11A 0.9800
C11 H11B 0.9800
C11 H11C 0.9800
C12 H12A 0.9800
C12 H12B 0.9800
C12 H12C 0.9800
C13 H13A 0.9800
C13 H13B 0.9800
C13 H13C 0.9800

loop_
_geom_torsion_atom_site_label_1
_geom_torsion_atom_site_label_2
_geom_torsion_atom_site_label_3
_geom_torsion_atom_site_label_4
_geom_torsion
C9 N4 C1 C2 -134.8(4)
N4 C1 C2 C3 -180.0(3)
C4 N1 C3 C2 123.8(4)
C1 C2 C3 N1 175.5(3)
C7 N3 C4 N1 21.0(6)
C8 N3 C4 N1 -148.1(4)
C7 N3 C4 N2 -159.7(4)
C8 N3 C4 N2 31.3(6)
C3 N1 C4 N3 -146.2(4)
C3 N1 C4 N2 34.5(6)
C6 N2 C4 N3 33.4(6)
C5 N2 C4 N3 -147.7(4)
C6 N2 C4 N1 -147.2(4)
C5 N2 C4 N1 31.7(6)
C1 N4 C9 N6 -28.8(6)
C1 N4 C9 N5 150.6(4)
C13 N6 C9 N4 142.5(4)
C12 N6 C9 N4 -34.2(6)
C13 N6 C9 N5 -36.9(6)
C12 N6 C9 N5 146.4(4)
C10 N5 C9 N4 -20.6(6)
C11 N5 C9 N4 149.7(4)
C10 N5 C9 N6 158.8(4)
C11 N5 C9 N6 -30.9(6)
